data_2230817
loop_
_publ_author_name
'Fun, Hoong-Kun'
'Arshad, Suhana'
'Chandrakantha, B.'
'Isloor, Arun M.'
'Shetty, Prakash'

_publ_section_title
;
 2,6-Dichloro-3-nitropyridine
;
_journal_coeditor_code NG5183
_journal_issue 7
_journal_name_full 'Acta Crystallographica Section E'
_journal_page_first o1785
_journal_paper_doi 10.1107/S1600536811023683
_journal_volume 67
_journal_year 2011
_chemical_formula_iupac 'C5 H2 Cl2 N2 O2'
_chemical_formula_moiety 'C5 H2 Cl2 N2 O2'
_chemical_formula_sum 'C5 H2 Cl2 N2 O2'
_chemical_formula_weight 192.99
_chemical_name_systematic
;
2,6-Dichloro-3-nitropyridine
;
_space_group_IT_number 14
_symmetry_cell_setting monoclinic
_symmetry_space_group_name_Hall '-P 2ybc'
_symmetry_space_group_name_H-M 'P 1 21/c 1'
_atom_sites_solution_hydrogens geom
_atom_sites_solution_primary direct
_atom_sites_solution_secondary difmap
_audit_creation_method SHELXL-97
_cell_angle_alpha 90.00
_cell_angle_beta 122.072(5)
_cell_angle_gamma 90.00
_cell_formula_units_Z 8
_cell_length_a 7.9021(8)
_cell_length_b 19.166(2)
_cell_length_c 11.0987(9)
_cell_measurement_reflns_used 3419
_cell_measurement_temperature 296(2)
_cell_measurement_theta_max 31.69
_cell_measurement_theta_min 2.41
_cell_volume 1424.4(2)
_computing_cell_refinement 'SAINT (Bruker, 2009)'
_computing_data_collection 'APEX2 (Bruker, 2009)'
_computing_data_reduction 'SAINT (Bruker, 2009)'
_computing_molecular_graphics 'SHELXTL (Sheldrick, 2008)'
_computing_publication_material
;
SHELXTL (Sheldrick, 2008) and PLATON (Spek, 2009)
;
_computing_structure_refinement 'SHELXTL (Sheldrick, 2008)'
_computing_structure_solution 'SHELXTL (Sheldrick, 2008)'
_diffrn_ambient_temperature 296(2)
_diffrn_measured_fraction_theta_full 0.990
_diffrn_measured_fraction_theta_max 0.990
_diffrn_measurement_device_type
;
Bruker SMART APEXII DUO CCD area-detector
;
_diffrn_measurement_method '\f and \w'
_diffrn_radiation_monochromator graphite
_diffrn_radiation_source 'fine-focus sealed tube'
_diffrn_radiation_type MoK\a
_diffrn_radiation_wavelength 0.71073
_diffrn_reflns_av_R_equivalents 0.0596
_diffrn_reflns_av_sigmaI/netI 0.0570
_diffrn_reflns_limit_h_max 11
_diffrn_reflns_limit_h_min -11
_diffrn_reflns_limit_k_max 28
_diffrn_reflns_limit_k_min -28
_diffrn_reflns_limit_l_max 16
_diffrn_reflns_limit_l_min -16
_diffrn_reflns_number 16845
_diffrn_reflns_theta_full 31.80
_diffrn_reflns_theta_max 31.80
_diffrn_reflns_theta_min 2.41
_exptl_absorpt_coefficient_mu 0.853
_exptl_absorpt_correction_T_max 0.8214
_exptl_absorpt_correction_T_min 0.7271
_exptl_absorpt_correction_type multi-scan
_exptl_absorpt_process_details '(SADABS; Bruker, 2009)'
_exptl_crystal_colour yellow
_exptl_crystal_density_diffrn 1.800
_exptl_crystal_density_method 'not measured'
_exptl_crystal_description block
_exptl_crystal_F_000 768
_exptl_crystal_size_max 0.40
_exptl_crystal_size_mid 0.27
_exptl_crystal_size_min 0.24
_refine_diff_density_max 0.547
_refine_diff_density_min -0.417
_refine_ls_extinction_method none
_refine_ls_goodness_of_fit_ref 1.079
_refine_ls_hydrogen_treatment constr
_refine_ls_matrix_type full
_refine_ls_number_parameters 199
_refine_ls_number_reflns 4817
_refine_ls_number_restraints 0
_refine_ls_restrained_S_all 1.079
_refine_ls_R_factor_all 0.1418
_refine_ls_R_factor_gt 0.0667
_refine_ls_shift/su_max 0.001
_refine_ls_shift/su_mean 0.000
_refine_ls_structure_factor_coef Fsqd
_refine_ls_weighting_details 'calc w=1/[\s^2^(Fo^2^)+(0.0527P)^2^+1.2999P] where P=(Fo^2^+2Fc^2^)/3'
_refine_ls_weighting_scheme calc
_refine_ls_wR_factor_gt 0.1466
_refine_ls_wR_factor_ref 0.1802
_reflns_number_gt 2323
_reflns_number_total 4817
_reflns_threshold_expression I>2\s(I)
_cod_data_source_file ng5183.cif
_cod_data_source_block I
_cod_original_sg_symbol_H-M 'P 21/c'
_cod_database_code 2230817
_cod_database_fobs_code 2230817

loop_
_symmetry_equiv_pos_as_xyz
'x, y, z'
'-x, y+1/2, -z+1/2'
'-x, -y, -z'
'x, -y-1/2, z-1/2'

loop_
_atom_site_type_symbol
_atom_site_label
_atom_site_fract_x
_atom_site_fract_y
_atom_site_fract_z
_atom_site_U_iso_or_equiv
_atom_site_adp_type
_atom_site_calc_flag
_atom_site_refinement_flags
_atom_site_occupancy
_atom_site_symmetry_multiplicity
_atom_site_disorder_assembly
_atom_site_disorder_group
Cl Cl1A 0.51344(18) 0.68002(5) 0.26085(12) 0.0667(3) Uani d . 1 1 . .
Cl Cl2A 0.49627(16) 0.91466(4) 0.03753(9) 0.0540(3) Uani d . 1 1 . .
O O1A 0.6135(4) 1.00995(14) 0.4256(3) 0.0656(8) Uani d . 1 1 . .
O O2A 0.4472(5) 1.01996(13) 0.1975(3) 0.0641(8) Uani d . 1 1 . .
N N1A 0.5042(4) 0.80475(13) 0.1709(3) 0.0411(6) Uani d . 1 1 . .
N N2A 0.5284(4) 0.98557(14) 0.3053(3) 0.0433(6) Uani d . 1 1 . .
C C1A 0.5404(5) 0.87035(18) 0.4058(3) 0.0445(8) Uani d . 1 1 . .
H H1A 0.5538 0.8926 0.4848 0.053 Uiso calc R 1 1 . .
C C2A 0.5356(5) 0.79924(18) 0.3979(4) 0.0463(8) Uani d . 1 1 . .
H H2A 0.5436 0.7720 0.4701 0.056 Uiso calc R 1 1 . .
C C3A 0.5182(5) 0.76941(15) 0.2786(3) 0.0397(7) Uani d . 1 1 . .
C C4A 0.5072(5) 0.87406(15) 0.1788(3) 0.0359(7) Uani d . 1 1 . .
C C5A 0.5251(5) 0.90936(15) 0.2945(3) 0.0351(7) Uani d . 1 1 . .
Cl Cl1B 1.01800(19) 0.67408(5) 0.25606(12) 0.0673(3) Uani d . 1 1 . .
Cl Cl2B 0.98563(15) 0.91167(5) 0.03234(9) 0.0532(3) Uani d . 1 1 . .
O O1B 0.9156(5) 1.00415(15) 0.3366(3) 0.0731(9) Uani d . 1 1 . .
O O2B 1.1216(5) 1.01192(14) 0.2658(3) 0.0663(8) Uani d . 1 1 . .
N N1B 1.0071(4) 0.79906(13) 0.1667(3) 0.0403(6) Uani d . 1 1 . .
N N2B 1.0196(5) 0.97918(15) 0.2975(3) 0.0470(7) Uani d . 1 1 . .
C C1B 1.0342(5) 0.86410(18) 0.4000(3) 0.0450(8) Uani d . 1 1 . .
H H1B 1.0422 0.8863 0.4773 0.054 Uiso calc R 1 1 . .
C C2B 1.0342(5) 0.79259(19) 0.3928(4) 0.0481(8) Uani d . 1 1 . .
H H2B 1.0421 0.7650 0.4646 0.058 Uiso calc R 1 1 . .
C C3B 1.0218(5) 0.76313(16) 0.2741(3) 0.0427(8) Uani d . 1 1 . .
C C4B 1.0086(5) 0.86795(16) 0.1754(3) 0.0356(7) Uani d . 1 1 . .
C C5B 1.0219(5) 0.90270(16) 0.2895(3) 0.0376(7) Uani d . 1 1 . .

loop_
_atom_site_aniso_label
_atom_site_aniso_U_11
_atom_site_aniso_U_22
_atom_site_aniso_U_33
_atom_site_aniso_U_12
_atom_site_aniso_U_13
_atom_site_aniso_U_23
Cl1A 0.0972(8) 0.0347(4) 0.0768(7) 0.0060(5) 0.0521(7) 0.0129(4)
Cl2A 0.0868(7) 0.0430(4) 0.0416(5) -0.0036(4) 0.0405(5) 0.0053(3)
O1A 0.085(2) 0.0609(17) 0.0551(16) -0.0130(15) 0.0404(16) -0.0206(13)
O2A 0.093(2) 0.0406(13) 0.0633(17) 0.0096(13) 0.0444(17) 0.0094(12)
N1A 0.0520(18) 0.0343(12) 0.0418(15) 0.0003(12) 0.0281(14) 0.0016(11)
N2A 0.0494(17) 0.0377(13) 0.0509(17) -0.0023(12) 0.0321(15) -0.0046(12)
C1A 0.049(2) 0.056(2) 0.0346(17) 0.0028(16) 0.0257(17) 0.0035(14)
C2A 0.050(2) 0.055(2) 0.0391(18) 0.0067(16) 0.0274(17) 0.0137(15)
C3A 0.0457(19) 0.0331(14) 0.0429(18) 0.0047(13) 0.0252(17) 0.0086(13)
C4A 0.0435(19) 0.0332(14) 0.0329(16) 0.0010(13) 0.0215(15) 0.0025(11)
C5A 0.0392(18) 0.0337(14) 0.0353(16) 0.0015(13) 0.0218(14) 0.0012(12)
Cl1B 0.0970(9) 0.0390(5) 0.0691(7) 0.0050(5) 0.0463(6) 0.0105(4)
Cl2B 0.0762(7) 0.0501(5) 0.0381(4) -0.0015(4) 0.0335(5) 0.0079(3)
O1B 0.084(2) 0.0648(18) 0.093(2) 0.0032(15) 0.062(2) -0.0159(16)
O2B 0.093(2) 0.0517(15) 0.0721(18) -0.0135(15) 0.0556(18) -0.0038(13)
N1B 0.0452(16) 0.0392(14) 0.0387(15) 0.0028(12) 0.0238(13) 0.0050(11)
N2B 0.0530(18) 0.0447(15) 0.0421(16) -0.0030(14) 0.0244(15) -0.0050(12)
C1B 0.051(2) 0.0542(19) 0.0355(17) -0.0033(16) 0.0268(17) -0.0007(14)
C2B 0.052(2) 0.059(2) 0.0369(18) -0.0006(17) 0.0255(17) 0.0104(15)
C3B 0.046(2) 0.0391(16) 0.0417(19) 0.0036(14) 0.0224(17) 0.0085(14)
C4B 0.0360(18) 0.0426(16) 0.0296(15) 0.0014(13) 0.0183(14) 0.0045(12)
C5B 0.0385(18) 0.0420(16) 0.0358(16) -0.0011(14) 0.0221(15) 0.0013(13)

loop_
_atom_type_symbol
_atom_type_description
_atom_type_scat_dispersion_real
_atom_type_scat_dispersion_imag
_atom_type_scat_source
C C 0.0033 0.0016 'International Tables Vol C Tables 4.2.6.8 and 6.1.1.4'
H H 0.0000 0.0000 'International Tables Vol C Tables 4.2.6.8 and 6.1.1.4'
N N 0.0061 0.0033 'International Tables Vol C Tables 4.2.6.8 and 6.1.1.4'
O O 0.0106 0.0060 'International Tables Vol C Tables 4.2.6.8 and 6.1.1.4'
Cl Cl 0.1484 0.1585 'International Tables Vol C Tables 4.2.6.8 and 6.1.1.4'

loop_
_geom_angle_atom_site_label_1
_geom_angle_atom_site_label_2
_geom_angle_atom_site_label_3
_geom_angle_site_symmetry_1
_geom_angle_site_symmetry_3
_geom_angle
_geom_angle_publ_flag
C4A N1A C3A . . 117.4(3) ?
O2A N2A O1A . . 124.5(3) ?
O2A N2A C5A . . 119.0(3) ?
O1A N2A C5A . . 116.5(3) ?
C2A C1A C5A . . 119.5(3) ?
C2A C1A H1A . . 120.2 ?
C5A C1A H1A . . 120.2 ?
C1A C2A C3A . . 117.4(3) ?
C1A C2A H2A . . 121.3 ?
C3A C2A H2A . . 121.3 ?
N1A C3A C2A . . 124.8(3) ?
N1A C3A Cl1A . . 114.8(2) ?
C2A C3A Cl1A . . 120.4(2) ?
N1A C4A C5A . . 122.4(3) ?
N1A C4A Cl2A . . 113.8(2) ?
C5A C4A Cl2A . . 123.8(2) ?
C1A C5A C4A . . 118.4(3) ?
C1A C5A N2A . . 118.2(3) ?
C4A C5A N2A . . 123.3(3) ?
C4B N1B C3B . . 117.3(3) ?
O2B N2B O1B . . 125.5(3) ?
O2B N2B C5B . . 117.9(3) ?
O1B N2B C5B . . 116.6(3) ?
C2B C1B C5B . . 118.8(3) ?
C2B C1B H1B . . 120.6 ?
C5B C1B H1B . . 120.6 ?
C1B C2B C3B . . 117.3(3) ?
C1B C2B H2B . . 121.4 ?
C3B C2B H2B . . 121.4 ?
N1B C3B C2B . . 124.7(3) ?
N1B C3B Cl1B . . 115.0(3) ?
C2B C3B Cl1B . . 120.2(3) ?
N1B C4B C5B . . 122.7(3) ?
N1B C4B Cl2B . . 115.3(2) ?
C5B C4B Cl2B . . 122.0(2) ?
C4B C5B C1B . . 119.1(3) ?
C4B C5B N2B . . 122.5(3) ?
C1B C5B N2B . . 118.4(3) ?

loop_
_geom_bond_atom_site_label_1
_geom_bond_atom_site_label_2
_geom_bond_site_symmetry_2
_geom_bond_distance
_geom_bond_publ_flag
Cl1A C3A . 1.723(3) ?
Cl2A C4A . 1.711(3) ?
O1A N2A . 1.224(3) ?
O2A N2A . 1.209(4) ?
N1A C4A . 1.331(4) ?
N1A C3A . 1.326(4) ?
N2A C5A . 1.465(4) ?
C1A C2A . 1.365(5) ?
C1A C5A . 1.393(4) ?
C1A H1A . 0.9300 ?
C2A C3A . 1.381(5) ?
C2A H2A . 0.9300 ?
C4A C5A . 1.391(4) ?
Cl1B C3B . 1.717(3) ?
Cl2B C4B . 1.717(3) ?
O1B N2B . 1.214(4) ?
O2B N2B . 1.211(4) ?
N1B C4B . 1.323(4) ?
N1B C3B . 1.327(4) ?
N2B C5B . 1.469(4) ?
C1B C2B . 1.373(5) ?
C1B C5B . 1.391(4) ?
C1B H1B . 0.9300 ?
C2B C3B . 1.389(5) ?
C2B H2B . 0.9300 ?
C4B C5B . 1.385(4) ?

loop_
_geom_torsion_atom_site_label_1
_geom_torsion_atom_site_label_2
_geom_torsion_atom_site_label_3
_geom_torsion_atom_site_label_4
_geom_torsion_site_symmetry_1
_geom_torsion_site_symmetry_2
_geom_torsion_site_symmetry_3
_geom_torsion_site_symmetry_4
_geom_torsion
_geom_torsion_publ_flag
C5A C1A C2A C3A . . . . 0.9(5) ?
C4A N1A C3A C2A . . . . 0.0(5) ?
C4A N1A C3A Cl1A . . . . -180.0(3) ?
C1A C2A C3A N1A . . . . -0.6(6) ?
C1A C2A C3A Cl1A . . . . 179.4(3) ?
C3A N1A C4A C5A . . . . 0.3(5) ?
C3A N1A C4A Cl2A . . . . 178.0(2) ?
C2A C1A C5A C4A . . . . -0.6(5) ?
C2A C1A C5A N2A . . . . 179.3(3) ?
N1A C4A C5A C1A . . . . 0.0(5) ?
Cl2A C4A C5A C1A . . . . -177.5(3) ?
N1A C4A C5A N2A . . . . -179.9(3) ?
Cl2A C4A C5A N2A . . . . 2.6(5) ?
O2A N2A C5A C1A . . . . -153.8(3) ?
O1A N2A C5A C1A . . . . 25.6(4) ?
O2A N2A C5A C4A . . . . 26.1(5) ?
O1A N2A C5A C4A . . . . -154.5(3) ?
C5B C1B C2B C3B . . . . 0.0(5) ?
C4B N1B C3B C2B . . . . 1.5(5) ?
C4B N1B C3B Cl1B . . . . 179.7(2) ?
C1B C2B C3B N1B . . . . -1.1(6) ?
C1B C2B C3B Cl1B . . . . -179.2(3) ?
C3B N1B C4B C5B . . . . -0.9(5) ?
C3B N1B C4B Cl2B . . . . -179.1(2) ?
N1B C4B C5B C1B . . . . 0.0(5) ?
Cl2B C4B C5B C1B . . . . 178.1(3) ?
N1B C4B C5B N2B . . . . -178.8(3) ?
Cl2B C4B C5B N2B . . . . -0.7(5) ?
C2B C1B C5B C4B . . . . 0.5(5) ?
C2B C1B C5B N2B . . . . 179.3(3) ?
O2B N2B C5B C4B . . . . -44.8(5) ?
O1B N2B C5B C4B . . . . 135.7(4) ?
O2B N2B C5B C1B . . . . 136.4(3) ?
O1B N2B C5B C1B . . . . -43.0(5) ?
